data_1546706
loop_
_publ_author_name
'Boulhaoua, Mohammed'
'Benchidmi, Mohammed'
'Essassi, El Mokhtar'
'Saadi, Mohamed'
'El Ammari, Lahcen'

_publ_section_title
;
 2-(3-Bromo-5-nitro-1<i>H</i>-indazol-1-yl)-1-phenylethanone
;
_journal_coeditor_code ZP4013
_journal_issue 4
_journal_name_full IUCrData
_journal_page_first x170559
_journal_paper_doi 10.1107/S2414314617005594
_journal_volume 2
_journal_year 2017
_chemical_formula_iupac 'C15 H10 Br N3 O3'
_chemical_formula_moiety 'C15 H10 Br N3 O3'
_chemical_formula_sum 'C15 H10 Br N3 O3'
_chemical_formula_weight 360.17
_chemical_melting_point 415
_chemical_name_systematic
;
2-(3-Bromo-5-nitro-1<i>H</i>-indazol-1-yl)-1-phenylethanone
;
_space_group_crystal_system monoclinic
_space_group_IT_number 14
_space_group_name_Hall '-P 2ybc'
_space_group_name_H-M_alt 'P 1 21/c 1'
_symmetry_space_group_name_Hall '-P 2ybc'
_symmetry_space_group_name_H-M 'P 1 21/c 1'
_atom_sites_solution_hydrogens geom
_atom_sites_solution_primary difmap
_atom_sites_solution_secondary difmap
_audit_creation_method SHELXL-2014/7
_cell_angle_alpha 90
_cell_angle_beta 99.029(2)
_cell_angle_gamma 90
_cell_formula_units_Z 4
_cell_length_a 13.2690(6)
_cell_length_b 15.6721(7)
_cell_length_c 7.2136(3)
_cell_measurement_reflns_used 3823
_cell_measurement_temperature 296(2)
_cell_measurement_theta_max 28.695
_cell_measurement_theta_min 2.599
_cell_volume 1481.50(11)
_computing_cell_refinement
;
SAINT-Plus (Bruker, 2009)
;
_computing_data_collection
;
APEX2 (Bruker, 2009)
;
_computing_data_reduction
;
SAINT-Plus (Bruker, 2009)
;
_computing_molecular_graphics
;
ORTEP-3 for Windows (Farrugia, 2012)
;
_computing_publication_material
;
Mercury (Macrae <i>et al.</i>, 2008) and publCIF (Westrip, 2010)
;
_computing_structure_refinement
;
SHELXL2014 (Sheldrick, 2015b)
;
_computing_structure_solution
;
SHELXTL2014 (Sheldrick, 2015a)
;
_diffrn_ambient_temperature 296(2)
_diffrn_measured_fraction_theta_full 0.999
_diffrn_measured_fraction_theta_max 0.999
_diffrn_measurement_device_type 'Bruker X8 APEX'
_diffrn_measurement_method '\f and \w scans'
_diffrn_radiation_monochromator graphite
_diffrn_radiation_source 'fine-focus sealed tube'
_diffrn_radiation_type MoK\a
_diffrn_radiation_wavelength 0.71073
_diffrn_reflns_av_R_equivalents 0.0429
_diffrn_reflns_limit_h_max 17
_diffrn_reflns_limit_h_min -13
_diffrn_reflns_limit_k_max 21
_diffrn_reflns_limit_k_min -21
_diffrn_reflns_limit_l_max 9
_diffrn_reflns_limit_l_min -9
_diffrn_reflns_number 36498
_diffrn_reflns_theta_full 25.242
_diffrn_reflns_theta_max 28.695
_diffrn_reflns_theta_min 2.599
_exptl_absorpt_coefficient_mu 2.790
_exptl_absorpt_correction_T_max 0.7462
_exptl_absorpt_correction_T_min 0.5466
_exptl_absorpt_correction_type multi-scan
_exptl_absorpt_process_details
;
(SADABS; Krause <i>et al.</i>, 2015)
;
_exptl_crystal_colour yellow
_exptl_crystal_density_diffrn 1.615
_exptl_crystal_description Block
_exptl_crystal_F_000 720
_exptl_crystal_size_max 0.38
_exptl_crystal_size_mid 0.31
_exptl_crystal_size_min 0.26
_refine_diff_density_max 0.552
_refine_diff_density_min -0.411
_refine_ls_extinction_method none
_refine_ls_goodness_of_fit_ref 1.046
_refine_ls_hydrogen_treatment constr
_refine_ls_matrix_type full
_refine_ls_number_parameters 199
_refine_ls_number_reflns 3823
_refine_ls_number_restraints 0
_refine_ls_restrained_S_all 1.046
_refine_ls_R_factor_all 0.0602
_refine_ls_R_factor_gt 0.0378
_refine_ls_shift/su_max 0.001
_refine_ls_shift/su_mean 0.000
_refine_ls_structure_factor_coef Fsqd
_refine_ls_weighting_details 'w=1/[\s^2^(Fo^2^)+(0.0497P)^2^+0.5228P] where P=(Fo^2^+2Fc^2^)/3'
_refine_ls_weighting_scheme calc
_refine_ls_wR_factor_gt 0.0923
_refine_ls_wR_factor_ref 0.1023
_reflns_number_gt 2760
_reflns_number_total 3823
_reflns_threshold_expression 'I > 2\s(I)'
_cod_data_source_file zp4013sup1.cif
_cod_data_source_block I
_cod_database_code 1546706
_shelx_space_group_comment
;
The symmetry employed for this shelxl refinement is uniquely defined
by the following loop, which should always be used as a source of
symmetry information in preference to the above space-group names.
They are only intended as comments.
;

loop_
_space_group_symop_operation_xyz
'x, y, z'
'-x, y+1/2, -z+1/2'
'-x, -y, -z'
'x, -y-1/2, z-1/2'

loop_
_atom_site_type_symbol
_atom_site_label
_atom_site_fract_x
_atom_site_fract_y
_atom_site_fract_z
_atom_site_U_iso_or_equiv
_atom_site_adp_type
_atom_site_calc_flag
_atom_site_occupancy
C C1 0.58530(16) 0.58951(14) 0.7404(3) 0.0394(5) Uani d 1
C C2 0.60236(15) 0.67859(13) 0.7387(3) 0.0344(4) Uani d 1
C C3 0.68138(15) 0.73149(14) 0.7045(3) 0.0372(4) Uani d 1
H H3 0.7425 0.7099 0.6763 0.045 Uiso calc 1
C C4 0.66406(15) 0.81759(15) 0.7149(3) 0.0393(5) Uani d 1
C C5 0.57322(17) 0.85329(14) 0.7571(3) 0.0407(5) Uani d 1
H H5 0.5660 0.9123 0.7613 0.049 Uiso calc 1
C C6 0.49523(16) 0.80152(14) 0.7922(3) 0.0383(5) Uani d 1
H H6 0.4346 0.8238 0.8212 0.046 Uiso calc 1
C C7 0.51122(14) 0.71293(14) 0.7824(3) 0.0339(4) Uani d 1
C C8 0.34793(17) 0.64587(16) 0.8557(3) 0.0457(5) Uani d 1
H H8A 0.3415 0.6932 0.9396 0.055 Uiso calc 1
H H8B 0.3376 0.5935 0.9220 0.055 Uiso calc 1
C C9 0.26590(16) 0.65326(14) 0.6852(3) 0.0424(5) Uani d 1
C C10 0.15864(17) 0.64096(17) 0.7165(4) 0.0569(7) Uani d 1
C C11 0.1326(2) 0.6316(3) 0.8921(5) 0.0850(10) Uani d 1
H H11 0.1833 0.6344 0.9967 0.102 Uiso calc 1
C C12 0.0327(3) 0.6182(3) 0.9170(8) 0.1154(16) Uani d 1
H H12 0.0160 0.6125 1.0369 0.138 Uiso calc 1
C C13 -0.0393(3) 0.6136(4) 0.7660(11) 0.139(2) Uani d 1
H H13 -0.1065 0.6035 0.7820 0.167 Uiso calc 1
C C14 -0.0177(3) 0.6229(5) 0.5930(11) 0.187(3) Uani d 1
H H14 -0.0698 0.6206 0.4905 0.225 Uiso calc 1
C C15 0.0850(3) 0.6367(4) 0.5643(7) 0.1321(19) Uani d 1
H H15 0.1010 0.6425 0.4439 0.158 Uiso calc 1
N N1 0.74533(16) 0.87569(14) 0.6780(3) 0.0524(5) Uani d 1
N N2 0.49530(14) 0.56952(12) 0.7801(3) 0.0442(4) Uani d 1
N N3 0.44972(13) 0.64583(12) 0.8077(3) 0.0406(4) Uani d 1
O O1 0.73418(17) 0.95111(13) 0.6986(4) 0.0893(7) Uani d 1
O O2 0.82021(17) 0.84566(15) 0.6268(4) 0.0855(7) Uani d 1
O O3 0.28825(13) 0.66909(13) 0.5328(3) 0.0609(5) Uani d 1
Br Br1 0.67373(2) 0.50413(2) 0.68364(4) 0.05714(12) Uani d 1

loop_
_atom_site_aniso_label
_atom_site_aniso_U_11
_atom_site_aniso_U_22
_atom_site_aniso_U_33
_atom_site_aniso_U_12
_atom_site_aniso_U_13
_atom_site_aniso_U_23
C1 0.0357(11) 0.0396(11) 0.0430(12) 0.0034(9) 0.0066(9) 0.0003(9)
C2 0.0313(10) 0.0390(10) 0.0328(10) -0.0007(8) 0.0047(8) 0.0004(8)
C3 0.0302(10) 0.0454(11) 0.0365(11) 0.0004(8) 0.0065(8) 0.0003(9)
C4 0.0357(11) 0.0434(12) 0.0389(12) -0.0082(9) 0.0062(9) 0.0030(9)
C5 0.0427(12) 0.0375(11) 0.0412(12) 0.0004(9) 0.0045(9) -0.0010(9)
C6 0.0336(10) 0.0444(11) 0.0377(12) 0.0025(9) 0.0078(9) -0.0023(9)
C7 0.0292(9) 0.0409(11) 0.0317(10) -0.0026(8) 0.0047(8) -0.0001(8)
C8 0.0364(11) 0.0502(13) 0.0536(14) -0.0052(9) 0.0169(10) -0.0009(10)
C9 0.0358(11) 0.0364(11) 0.0567(14) 0.0013(9) 0.0123(10) 0.0001(10)
C10 0.0331(12) 0.0498(14) 0.089(2) 0.0041(10) 0.0141(12) 0.0091(13)
C11 0.0444(16) 0.116(3) 0.102(3) 0.0016(17) 0.0338(17) 0.014(2)
C12 0.055(2) 0.144(4) 0.158(4) 0.005(2) 0.052(3) 0.032(3)
C13 0.043(2) 0.164(5) 0.213(6) 0.000(2) 0.031(3) 0.046(4)
C14 0.045(2) 0.344(11) 0.163(6) -0.003(4) -0.016(3) 0.048(7)
C15 0.0454(19) 0.233(6) 0.112(3) -0.008(3) -0.006(2) 0.034(4)
N1 0.0450(12) 0.0539(13) 0.0596(13) -0.0143(10) 0.0119(10) 0.0035(10)
N2 0.0395(10) 0.0397(10) 0.0541(12) -0.0036(8) 0.0099(8) -0.0005(8)
N3 0.0315(9) 0.0421(10) 0.0499(11) -0.0028(7) 0.0114(8) -0.0003(8)
O1 0.0766(14) 0.0484(12) 0.150(2) -0.0197(10) 0.0394(14) 0.0016(13)
O2 0.0570(12) 0.0768(14) 0.134(2) -0.0170(11) 0.0492(13) -0.0045(14)
O3 0.0487(10) 0.0787(13) 0.0566(11) 0.0044(9) 0.0123(8) 0.0108(9)
Br1 0.05290(17) 0.04388(16) 0.0780(2) 0.00958(10) 0.02077(14) -0.00060(12)

loop_
_atom_type_symbol
_atom_type_description
_atom_type_scat_dispersion_real
_atom_type_scat_dispersion_imag
_atom_type_scat_source
C C 0.0033 0.0016 'International Tables Vol C Tables 4.2.6.8 and 6.1.1.4'
H H 0.0000 0.0000 'International Tables Vol C Tables 4.2.6.8 and 6.1.1.4'
N N 0.0061 0.0033 'International Tables Vol C Tables 4.2.6.8 and 6.1.1.4'
O O 0.0106 0.0060 'International Tables Vol C Tables 4.2.6.8 and 6.1.1.4'
Br Br -0.2901 2.4595 'International Tables Vol C Tables 4.2.6.8 and 6.1.1.4'

loop_
_geom_angle_atom_site_label_1
_geom_angle_atom_site_label_2
_geom_angle_atom_site_label_3
_geom_angle
N2 C1 C2 112.99(18)
N2 C1 Br1 120.19(16)
C2 C1 Br1 126.77(16)
C3 C2 C7 120.79(19)
C3 C2 C1 135.80(19)
C7 C2 C1 103.41(17)
C4 C3 C2 116.08(18)
C4 C3 H3 122.0
C2 C3 H3 122.0
C3 C4 C5 124.05(19)
C3 C4 N1 117.8(2)
C5 C4 N1 118.2(2)
C6 C5 C4 120.2(2)
C6 C5 H5 119.9
C4 C5 H5 119.9
C5 C6 C7 116.8(2)
C5 C6 H6 121.6
C7 C6 H6 121.6
N3 C7 C2 106.83(18)
N3 C7 C6 131.08(19)
C2 C7 C6 122.09(19)
N3 C8 C9 112.68(19)
N3 C8 H8A 109.1
C9 C8 H8A 109.1
N3 C8 H8B 109.1
C9 C8 H8B 109.1
H8A C8 H8B 107.8
O3 C9 C10 122.8(2)
O3 C9 C8 120.5(2)
C10 C9 C8 116.7(2)
C15 C10 C11 119.3(3)
C15 C10 C9 118.0(3)
C11 C10 C9 122.6(3)
C10 C11 C12 121.5(4)
C10 C11 H11 119.2
C12 C11 H11 119.2
C13 C12 C11 118.8(4)
C13 C12 H12 120.6
C11 C12 H12 120.6
C14 C13 C12 121.8(4)
C14 C13 H13 119.1
C12 C13 H13 119.1
C13 C14 C15 120.2(5)
C13 C14 H14 119.9
C15 C14 H14 119.9
C10 C15 C14 118.3(5)
C10 C15 H15 120.8
C14 C15 H15 120.8
O1 N1 O2 122.9(2)
O1 N1 C4 118.6(2)
O2 N1 C4 118.5(2)
C1 N2 N3 105.19(17)
C7 N3 N2 111.57(16)
C7 N3 C8 129.35(19)
N2 N3 C8 119.08(18)

loop_
_geom_bond_atom_site_label_1
_geom_bond_atom_site_label_2
_geom_bond_distance
C1 N2 1.309(3)
C1 C2 1.415(3)
C1 Br1 1.867(2)
C2 C3 1.389(3)
C2 C7 1.404(3)
C3 C4 1.373(3)
C3 H3 0.9300
C4 C5 1.405(3)
C4 N1 1.467(3)
C5 C6 1.369(3)
C5 H5 0.9300
C6 C7 1.408(3)
C6 H6 0.9300
C7 N3 1.361(3)
C8 N3 1.446(3)
C8 C9 1.513(3)
C8 H8A 0.9700
C8 H8B 0.9700
C9 O3 1.209(3)
C9 C10 1.488(3)
C10 C15 1.352(5)
C10 C11 1.372(4)
C11 C12 1.381(4)
C11 H11 0.9300
C12 C13 1.333(7)
C12 H12 0.9300
C13 C14 1.332(8)
C13 H13 0.9300
C14 C15 1.427(7)
C14 H14 0.9300
C15 H15 0.9300
N1 O1 1.203(3)
N1 O2 1.208(3)
N2 N3 1.369(3)

loop_
_geom_hbond_atom_site_label_D
_geom_hbond_atom_site_label_H
_geom_hbond_atom_site_label_A
_geom_hbond_site_symmetry_A
_geom_hbond_distance_DH
_geom_hbond_distance_HA
_geom_hbond_distance_DA
_geom_hbond_angle_DHA
C8 H8A O3 4_576 0.97 2.40 3.315(3) 157.1
C8 H8B O1 2_646 0.97 2.53 3.244(3) 130.7
C5 H5 N2 2_656 0.93 2.60 3.508(3) 166.1
C6 H6 O3 4_576 0.93 2.65 3.502(3) 151.8

_cod_database_fobs_code 1546706
